data_1000075
loop_
_publ_author_name
'Laligant, Y'
'Le Bail, A'
'Ferey, G'

_publ_section_title
;
Complex Palladium Oxides. V. Crystal Structure of Li Bi Pd~2~ O~4~: An
Example of Three Different Fourfold Coordinations of Cations
;
_journal_coden_ASTM JSSCBI
_journal_name_full 'Journal of Solid State Chemistry'
_journal_page_first 58
_journal_page_last 64
_journal_paper_doi 10.1016/0022-4596(89)90201-6
_journal_volume 81
_journal_year 1989
_chemical_formula_structural 'Li Bi Pd2 O4'
_chemical_formula_sum 'Bi Li O4 Pd2'
_chemical_name_systematic 'Lithium bismuth dipalladium oxide'
_space_group_IT_number 129
_symmetry_cell_setting tetragonal
_symmetry_space_group_name_Hall '-P 4a 2a'
_symmetry_space_group_name_H-M 'P 4/n m m :2'
_cell_angle_alpha 90
_cell_angle_beta 90
_cell_angle_gamma 90
_cell_formula_units_Z 2
_cell_length_a 6.9109(2)
_cell_length_b 6.9109(2)
_cell_length_c 4.3557(2)
_cell_volume 208.0
_refine_ls_R_factor_all 0.0412
_cod_original_sg_symbol_H-M 'P 4/n m m Z'
_cod_database_code 1000075

loop_
_symmetry_equiv_pos_as_xyz
x,y,z
1/2-x,y,z
x,1/2-y,z
1/2-x,1/2-y,z
y,x,z
1/2-y,x,z
y,1/2-x,z
1/2-y,1/2-x,z
-x,-y,-z
1/2+x,-y,-z
-x,1/2+y,-z
1/2+x,1/2+y,-z
-y,-x,-z
1/2+y,-x,-z
-y,1/2+x,-z
1/2+y,1/2+x,-z

loop_
_atom_site_label
_atom_site_type_symbol
_atom_site_symmetry_multiplicity
_atom_site_Wyckoff_symbol
_atom_site_fract_x
_atom_site_fract_y
_atom_site_fract_z
_atom_site_occupancy
_atom_site_attached_hydrogens
_atom_site_calc_flag
Bi1 Bi3+ 2 c 0.25 0.25 0.4956(5) 1. 0 d
Pd1 Pd2+ 4 d 0. 0. 0. 1. 0 d
O1 O2- 8 i 0.25 0.9778(7) 0.235(2) 1. 0 d
Li1 Li1+ 2 b 0.75 0.25 0.5 1. 0 d

loop_
_atom_type_symbol
_atom_type_oxidation_number
Bi3+ 3.000
Pd2+ 2.000
O2- -2.000
Li1+ 1.000
